data_7024553
loop_
_publ_author_name
'Mandal, Sutanuva'
'Paul, Nandadulal'
'Banerjee, Priyabrata'
'Mondal, Tapan K.'
'Goswami, Sreebrata'

_publ_section_title
;
 1,4-Alkyl migration associated with simultaneous S-C bond cleavage and
 N-C bond formation in platinum complexes of 2-aminothioethers.
 Characterization of intramolecular interligand charge transfer
 phenomenon.
;
_journal_issue 10
_journal_name_full 'Dalton transactions (Cambridge, England : 2003)'
_journal_page_first 2717
_journal_page_last 2726
_journal_paper_doi 10.1039/b918336a
_journal_volume 39
_journal_year 2010
_chemical_formula_moiety 'C18 H17 N4 Pt S, C F3 O3 S'
_chemical_formula_sum 'C19 H17 F3 N4 O3 Pt S2'
_chemical_formula_weight 665.58
_chemical_name_systematic
;
?
;
_space_group_IT_number 2
_symmetry_cell_setting triclinic
_symmetry_space_group_name_Hall '-P 1'
_symmetry_space_group_name_H-M 'P -1'
_atom_sites_solution_hydrogens geom
_atom_sites_solution_primary direct
_atom_sites_solution_secondary difmap
_audit_creation_method SHELXL-97
_cell_angle_alpha 84.0250(10)
_cell_angle_beta 78.3860(10)
_cell_angle_gamma 72.4940(10)
_cell_formula_units_Z 2
_cell_length_a 9.4100(5)
_cell_length_b 10.5974(6)
_cell_length_c 11.4765(6)
_cell_measurement_reflns_used 16691
_cell_measurement_temperature 293(2)
_cell_measurement_theta_max 31.9
_cell_measurement_theta_min 1.8
_cell_volume 1067.94(10)
_computing_cell_refinement 'Bruker SMART'
_computing_data_collection 'Bruker SMART'
_computing_data_reduction 'Bruker SAINT'
_computing_molecular_graphics 'Bruker SHELXTL'
_computing_publication_material 'Bruker SHELXTL'
_computing_structure_refinement 'SHELXL-97 (Sheldrick, 1997)'
_computing_structure_solution 'SHELXL-97 (Sheldrick, 1990)'
_diffrn_ambient_temperature 293(2)
_diffrn_detector_area_resol_mean 3
_diffrn_measured_fraction_theta_full 0.998
_diffrn_measured_fraction_theta_max 0.998
_diffrn_measurement_device_type 'CCD area detector'
_diffrn_measurement_method 'phi SCANS'
_diffrn_radiation_monochromator graphite
_diffrn_radiation_source 'fine-focus sealed tube'
_diffrn_radiation_type MoK\a
_diffrn_radiation_wavelength 0.71073
_diffrn_reflns_av_R_equivalents 0.0222
_diffrn_reflns_av_sigmaI/netI 0.0218
_diffrn_reflns_limit_h_max 11
_diffrn_reflns_limit_h_min -11
_diffrn_reflns_limit_k_max 12
_diffrn_reflns_limit_k_min -12
_diffrn_reflns_limit_l_max 13
_diffrn_reflns_limit_l_min -13
_diffrn_reflns_number 12737
_diffrn_reflns_theta_full 25.00
_diffrn_reflns_theta_max 25.00
_diffrn_reflns_theta_min 1.81
_exptl_absorpt_coefficient_mu 6.821
_exptl_absorpt_correction_T_max 0.6467
_exptl_absorpt_correction_T_min 0.3424
_exptl_absorpt_correction_type empirical
_exptl_absorpt_process_details SADABS
_exptl_crystal_colour Green
_exptl_crystal_density_diffrn 2.070
_exptl_crystal_density_method 'not measured'
_exptl_crystal_description Plate
_exptl_crystal_F_000 640
_exptl_crystal_size_max 0.20
_exptl_crystal_size_mid 0.17
_exptl_crystal_size_min 0.07
_refine_diff_density_max 1.272
_refine_diff_density_min -1.095
_refine_diff_density_rms 0.091
_refine_ls_extinction_method none
_refine_ls_goodness_of_fit_ref 1.018
_refine_ls_hydrogen_treatment mixed
_refine_ls_matrix_type full
_refine_ls_number_parameters 293
_refine_ls_number_reflns 3765
_refine_ls_number_restraints 0
_refine_ls_restrained_S_all 1.018
_refine_ls_R_factor_all 0.0172
_refine_ls_R_factor_gt 0.0167
_refine_ls_shift/su_max 0.002
_refine_ls_shift/su_mean 0.000
_refine_ls_structure_factor_coef Fsqd
_refine_ls_weighting_details 'calc w=1/[\s^2^(Fo^2^)+(0.0270P)^2^+0.6209P] where P=(Fo^2^+2Fc^2^)/3'
_refine_ls_weighting_scheme calc
_refine_ls_wR_factor_gt 0.0415
_refine_ls_wR_factor_ref 0.0418
_reflns_number_gt 3680
_reflns_number_total 3765
_reflns_threshold_expression >2sigma(I)
_cod_data_source_file b918336a.txt
_cod_data_source_block '[1][OTf]'
_cod_depositor_comments
;
The following automatic conversions were performed:

'_symmetry_cell_setting' value 'Triclinic' changed to 'triclinic'
according to /home/saulius/struct/CIF-dictionaries/cif_core.dic
dictionary named 'cif_core.dic' version 2.4.2 from
2011-04-26.

'_exptl_absorpt_correction_type' value 'Empirical'
changed to 'empirical' according to
/home/saulius/struct/CIF-dictionaries/cif_core.dic dictionary named
'cif_core.dic' version 2.4.2 from 2011-04-26.

Automatic conversion script
Id: cif_fix_values 1891 2012-01-12 08:04:46Z andrius 
;
_cod_original_sg_symbol_H-M P-1
_cod_database_code 7024553

loop_
_symmetry_equiv_pos_as_xyz
'x, y, z'
'-x, -y, -z'

loop_
_atom_site_label
_atom_site_type_symbol
_atom_site_fract_x
_atom_site_fract_y
_atom_site_fract_z
_atom_site_U_iso_or_equiv
_atom_site_adp_type
_atom_site_occupancy
_atom_site_symmetry_multiplicity
_atom_site_calc_flag
_atom_site_refinement_flags
Pt1 Pt 0.754913(11) 0.995280(9) 0.656943(8) 0.01489(5) Uani 1 1 d .
S1 S 0.64816(8) 0.84667(7) 0.60693(6) 0.01738(14) Uani 1 1 d .
S2 S 1.15658(8) 0.64039(7) 0.73512(6) 0.01874(15) Uani 1 1 d .
C12 C 0.7511(3) 0.9718(3) 0.4066(3) 0.0188(6) Uani 1 1 d .
N2 N 0.7881(3) 1.0162(3) 0.8949(2) 0.0217(5) Uani 1 1 d .
N3 N 0.7405(3) 0.9517(2) 0.8286(2) 0.0184(5) Uani 1 1 d .
O1 O 1.1860(3) 0.6782(2) 0.84320(18) 0.0300(5) Uani 1 1 d .
N4 N 0.7905(3) 1.0372(3) 0.4869(2) 0.0195(5) Uani 1 1 d .
C13 C 0.7782(3) 0.9969(3) 0.2825(2) 0.0193(6) Uani 1 1 d .
H13 H 0.8243 1.0621 0.2503 0.023 Uiso 1 1 calc R
N1 N 0.8349(3) 1.1315(2) 0.7113(2) 0.0189(5) Uani 1 1 d .
O2 O 1.0877(2) 0.7496(2) 0.65919(19) 0.0262(5) Uani 1 1 d .
C6 C 0.7002(3) 0.8374(3) 0.8899(2) 0.0175(6) Uani 1 1 d .
F2 F 1.4197(2) 0.6673(2) 0.62662(19) 0.0404(5) Uani 1 1 d .
F1 F 1.3370(2) 0.5380(2) 0.54282(17) 0.0427(5) Uani 1 1 d .
O3 O 1.0939(3) 0.5305(2) 0.74813(19) 0.0288(5) Uani 1 1 d .
C11 C 0.8047(3) 0.7437(3) 0.9465(2) 0.0209(6) Uani 1 1 d .
H11 H 0.8977 0.7561 0.9493 0.025 Uiso 1 1 calc R
C1 C 0.8828(3) 1.2306(3) 0.6477(3) 0.0216(6) Uani 1 1 d .
H1 H 0.8850 1.2389 0.5659 0.026 Uiso 1 1 calc R
F3 F 1.4302(2) 0.47127(19) 0.70250(18) 0.0389(5) Uani 1 1 d .
C18 C 0.7774(4) 0.6819(3) 0.6227(3) 0.0254(7) Uani 1 1 d .
18A H 0.7713 0.6548 0.7055 0.038 Uiso 1 1 calc R
18B H 0.8790 0.6833 0.5891 0.038 Uiso 1 1 calc R
18C H 0.7500 0.6207 0.5816 0.038 Uiso 1 1 calc R
C17 C 0.6797(3) 0.8738(3) 0.4497(2) 0.0186(6) Uani 1 1 d .
C3 C 0.9244(4) 1.3088(3) 0.8222(3) 0.0250(7) Uani 1 1 d .
H3 H 0.9530 1.3692 0.8589 0.030 Uiso 1 1 calc R
C5 C 0.8344(3) 1.1198(3) 0.8307(2) 0.0195(6) Uani 1 1 d .
C7 C 0.5599(3) 0.8226(3) 0.8856(3) 0.0229(6) Uani 1 1 d .
H7 H 0.4907 0.8873 0.8478 0.027 Uiso 1 1 calc R
C19 C 1.3464(4) 0.5757(3) 0.6481(3) 0.0254(7) Uani 1 1 d .
C14 C 0.7365(4) 0.9256(3) 0.2089(3) 0.0238(6) Uani 1 1 d .
H14 H 0.7577 0.9416 0.1270 0.029 Uiso 1 1 calc R
C2 C 0.9283(4) 1.3193(3) 0.7000(3) 0.0248(7) Uani 1 1 d .
H2 H 0.9614 1.3859 0.6538 0.030 Uiso 1 1 calc R
C4 C 0.8776(4) 1.2075(3) 0.8886(3) 0.0239(7) Uani 1 1 d .
H4 H 0.8750 1.1981 0.9704 0.029 Uiso 1 1 calc R
C15 C 0.6629(3) 0.8293(3) 0.2539(3) 0.0243(6) Uani 1 1 d .
H15 H 0.6348 0.7824 0.2027 0.029 Uiso 1 1 calc R
C16 C 0.6326(3) 0.8049(3) 0.3763(3) 0.0235(6) Uani 1 1 d .
H16 H 0.5813 0.7432 0.4084 0.028 Uiso 1 1 calc R
C10 C 0.7684(4) 0.6309(3) 0.9989(3) 0.0246(6) Uani 1 1 d .
H10 H 0.8377 0.5666 1.0369 0.029 Uiso 1 1 calc R
C9 C 0.6297(4) 0.6136(3) 0.9951(3) 0.0280(7) Uani 1 1 d .
H9 H 0.6065 0.5374 1.0304 0.034 Uiso 1 1 calc R
C8 C 0.5244(4) 0.7087(3) 0.9390(3) 0.0292(7) Uani 1 1 d .
H8 H 0.4311 0.6965 0.9371 0.035 Uiso 1 1 calc R
H H 0.839(4) 1.088(4) 0.459(3) 0.023(9) Uiso 1 1 d .

loop_
_atom_site_aniso_label
_atom_site_aniso_U_11
_atom_site_aniso_U_22
_atom_site_aniso_U_33
_atom_site_aniso_U_23
_atom_site_aniso_U_13
_atom_site_aniso_U_12
Pt1 0.01912(7) 0.01348(7) 0.01326(7) 0.00147(4) -0.00350(4) -0.00674(5)
S1 0.0197(3) 0.0166(4) 0.0175(3) 0.0021(3) -0.0047(3) -0.0077(3)
S2 0.0204(4) 0.0178(4) 0.0190(3) 0.0015(3) -0.0029(3) -0.0082(3)
C12 0.0211(15) 0.0147(15) 0.0186(14) -0.0004(11) -0.0036(12) -0.0024(12)
N2 0.0260(14) 0.0226(14) 0.0194(12) -0.0018(10) -0.0041(10) -0.0111(11)
N3 0.0205(13) 0.0166(13) 0.0178(12) 0.0014(10) -0.0026(10) -0.0063(10)
O1 0.0329(12) 0.0376(14) 0.0211(10) -0.0058(9) -0.0052(9) -0.0109(11)
N4 0.0283(14) 0.0169(13) 0.0168(12) 0.0025(10) -0.0046(10) -0.0125(12)
C13 0.0215(15) 0.0175(15) 0.0149(13) 0.0011(11) -0.0004(11) -0.0023(12)
N1 0.0206(13) 0.0163(13) 0.0194(12) 0.0010(10) -0.0039(10) -0.0051(10)
O2 0.0254(11) 0.0213(12) 0.0320(11) 0.0083(9) -0.0090(9) -0.0078(9)
C6 0.0233(15) 0.0177(15) 0.0115(12) 0.0009(11) -0.0006(11) -0.0081(12)
F2 0.0287(11) 0.0390(12) 0.0546(13) -0.0030(10) 0.0064(9) -0.0198(9)
F1 0.0437(12) 0.0537(14) 0.0281(10) -0.0162(9) 0.0000(9) -0.0096(10)
O3 0.0314(12) 0.0248(12) 0.0351(12) 0.0067(9) -0.0084(10) -0.0165(10)
C11 0.0224(15) 0.0244(16) 0.0168(13) -0.0021(12) -0.0048(12) -0.0069(13)
C1 0.0276(16) 0.0183(15) 0.0189(14) 0.0022(11) -0.0027(12) -0.0084(13)
F3 0.0303(11) 0.0307(11) 0.0487(12) -0.0016(9) -0.0085(9) 0.0023(9)
C18 0.0308(17) 0.0194(16) 0.0280(15) 0.0014(12) -0.0107(13) -0.0072(13)
C17 0.0184(14) 0.0193(16) 0.0170(13) 0.0004(11) -0.0040(11) -0.0038(12)
C3 0.0271(16) 0.0222(16) 0.0291(16) -0.0082(13) -0.0046(13) -0.0098(13)
C5 0.0229(15) 0.0209(16) 0.0155(13) 0.0010(11) -0.0020(11) -0.0089(13)
C7 0.0213(15) 0.0236(16) 0.0219(14) 0.0045(12) -0.0044(12) -0.0054(13)
C19 0.0266(17) 0.0224(16) 0.0269(15) -0.0030(13) -0.0023(13) -0.0075(13)
C14 0.0271(16) 0.0231(17) 0.0165(14) -0.0003(12) -0.0039(12) -0.0004(13)
C2 0.0283(17) 0.0182(16) 0.0298(16) 0.0015(13) -0.0067(13) -0.0093(13)
C4 0.0285(17) 0.0246(17) 0.0207(14) -0.0054(12) -0.0038(13) -0.0095(14)
C15 0.0288(17) 0.0245(17) 0.0202(14) -0.0069(12) -0.0062(12) -0.0055(13)
C16 0.0234(16) 0.0215(16) 0.0267(15) -0.0004(12) -0.0060(13) -0.0075(13)
C10 0.0344(18) 0.0205(16) 0.0191(14) 0.0029(12) -0.0085(13) -0.0073(14)
C9 0.0384(19) 0.0231(17) 0.0250(15) 0.0058(13) -0.0041(14) -0.0159(15)
C8 0.0266(17) 0.0333(19) 0.0305(17) 0.0041(14) -0.0029(14) -0.0162(15)

loop_
_atom_type_symbol
_atom_type_description
_atom_type_scat_dispersion_real
_atom_type_scat_dispersion_imag
_atom_type_scat_source
C C 0.0033 0.0016 'International Tables Vol C Tables 4.2.6.8 and 6.1.1.4'
H H 0.0000 0.0000 'International Tables Vol C Tables 4.2.6.8 and 6.1.1.4'
N N 0.0061 0.0033 'International Tables Vol C Tables 4.2.6.8 and 6.1.1.4'
Pt Pt -1.7033 8.3905 'International Tables Vol C Tables 4.2.6.8 and 6.1.1.4'
S S 0.1246 0.1234 'International Tables Vol C Tables 4.2.6.8 and 6.1.1.4'
O O 0.0106 0.0060 'International Tables Vol C Tables 4.2.6.8 and 6.1.1.4'
F F 0.0171 0.0103 'International Tables Vol C Tables 4.2.6.8 and 6.1.1.4'

loop_
_geom_angle_atom_site_label_1
_geom_angle_atom_site_label_2
_geom_angle_atom_site_label_3
_geom_angle
N4 Pt1 N3 174.20(10)
N4 Pt1 N1 98.76(10)
N3 Pt1 N1 77.72(10)
N4 Pt1 S1 84.28(8)
N3 Pt1 S1 99.52(7)
N1 Pt1 S1 175.49(7)
C17 S1 C18 100.98(14)
C17 S1 Pt1 99.47(10)
C18 S1 Pt1 107.91(10)
O3 S2 O1 115.56(13)
O3 S2 O2 114.67(13)
O1 S2 O2 114.84(14)
O3 S2 C19 103.74(14)
O1 S2 C19 103.16(14)
O2 S2 C19 102.39(13)
N4 C12 C17 118.6(3)
N4 C12 C13 124.2(3)
C17 C12 C13 117.3(3)
N3 N2 C5 111.4(2)
N2 N3 C6 113.3(2)
N2 N3 Pt1 120.57(19)
C6 N3 Pt1 125.47(18)
C12 N4 Pt1 122.4(2)
C12 N4 H 116(2)
Pt1 N4 H 121(2)
C14 C13 C12 120.1(3)
C14 C13 H13 119.9
C12 C13 H13 119.9
C1 N1 C5 118.1(2)
C1 N1 Pt1 129.5(2)
C5 N1 Pt1 112.39(18)
C11 C6 C7 121.9(3)
C11 C6 N3 119.3(3)
C7 C6 N3 118.7(3)
C6 C11 C10 118.8(3)
C6 C11 H11 120.6
C10 C11 H11 120.6
N1 C1 C2 122.2(3)
N1 C1 H1 118.9
C2 C1 H1 118.9
S1 C18 18A 109.5
S1 C18 18B 109.5
18A C18 18B 109.5
S1 C18 18C 109.5
18A C18 18C 109.5
18B C18 18C 109.5
C16 C17 C12 122.8(3)
C16 C17 S1 121.9(2)
C12 C17 S1 115.3(2)
C4 C3 C2 119.2(3)
C4 C3 H3 120.4
C2 C3 H3 120.4
N1 C5 N2 117.7(3)
N1 C5 C4 122.3(3)
N2 C5 C4 120.0(3)
C6 C7 C8 118.8(3)
C6 C7 H7 120.6
C8 C7 H7 120.6
F3 C19 F2 108.0(3)
F3 C19 F1 107.6(3)
F2 C19 F1 107.5(2)
F3 C19 S2 112.3(2)
F2 C19 S2 111.2(2)
F1 C19 S2 110.0(2)
C13 C14 C15 121.8(3)
C13 C14 H14 119.1
C15 C14 H14 119.1
C1 C2 C3 119.6(3)
C1 C2 H2 120.2
C3 C2 H2 120.2
C3 C4 C5 118.7(3)
C3 C4 H4 120.6
C5 C4 H4 120.6
C16 C15 C14 118.9(3)
C16 C15 H15 120.5
C14 C15 H15 120.5
C17 C16 C15 119.1(3)
C17 C16 H16 120.5
C15 C16 H16 120.5
C9 C10 C11 120.3(3)
C9 C10 H10 119.8
C11 C10 H10 119.8
C10 C9 C8 120.7(3)
C10 C9 H9 119.6
C8 C9 H9 119.6
C9 C8 C7 119.5(3)
C9 C8 H8 120.3
C7 C8 H8 120.3

loop_
_geom_bond_atom_site_label_1
_geom_bond_atom_site_label_2
_geom_bond_distance
Pt1 N4 1.940(2)
Pt1 N3 1.963(2)
Pt1 N1 2.018(2)
Pt1 S1 2.2783(7)
S1 C17 1.776(3)
S1 C18 1.818(3)
S2 O3 1.438(2)
S2 O1 1.444(2)
S2 O2 1.444(2)
S2 C19 1.829(3)
C12 N4 1.376(4)
C12 C17 1.398(4)
C12 C13 1.407(4)
N2 N3 1.296(4)
N2 C5 1.389(4)
N3 C6 1.447(4)
N4 H 0.80(4)
C13 C14 1.372(4)
C13 H13 0.9300
N1 C1 1.353(4)
N1 C5 1.363(4)
C6 C11 1.382(4)
C6 C7 1.387(4)
F2 C19 1.328(3)
F1 C19 1.338(4)
C11 C10 1.385(4)
C11 H11 0.9300
C1 C2 1.375(4)
C1 H1 0.9300
F3 C19 1.328(4)
C18 18A 0.9600
C18 18B 0.9600
C18 18C 0.9600
C17 C16 1.383(4)
C3 C4 1.380(4)
C3 C2 1.390(4)
C3 H3 0.9300
C5 C4 1.391(4)
C7 C8 1.397(4)
C7 H7 0.9300
C14 C15 1.400(4)
C14 H14 0.9300
C2 H2 0.9300
C4 H4 0.9300
C15 C16 1.388(4)
C15 H15 0.9300
C16 H16 0.9300
C10 C9 1.382(5)
C10 H10 0.9300
C9 C8 1.390(5)
C9 H9 0.9300
C8 H8 0.9300
